data_7116123
loop_
_publ_author_name
'Wei Tan'
'Xin Li'
'Yu-Xin Gong'
'Meng-Di Ge'
'Feng Shi'

_publ_section_title
;
 Highly diastereo- and enantioselective construction of a
 spiro[cyclopenta[b]indole-1,3?-oxindole] scaffold via catalytic
 asymmetric formal [3+2] cycloadditions
;
_journal_name_full Chem.Commun.
_journal_page_first 15901
_journal_paper_doi 10.1039/C4cc07246D
_journal_volume 50
_journal_year 2014
_chemical_absolute_configuration ad
_chemical_formula_sum 'C40 H30 Cl N3 O'
_chemical_formula_weight 604.12
_chemical_name_systematic
; 
 ? 
;
_space_group_IT_number 19
_symmetry_cell_setting orthorhombic
_symmetry_space_group_name_Hall 'P 2ac 2ab'
_symmetry_space_group_name_H-M 'P 21 21 21'
_atom_sites_solution_hydrogens geom
_atom_sites_solution_primary direct
_atom_sites_solution_secondary difmap
_audit_creation_method SHELXL-97
_cell_angle_alpha 90.00
_cell_angle_beta 90.00
_cell_angle_gamma 90.00
_cell_formula_units_Z 4
_cell_length_a 12.3755(14)
_cell_length_b 12.5125(15)
_cell_length_c 22.536(3)
_cell_measurement_reflns_used 9919
_cell_measurement_temperature 296(2)
_cell_measurement_theta_max 22.93
_cell_measurement_theta_min 2.31
_cell_volume 3489.7(7)
_computing_cell_refinement 'Bruker SMART'
_computing_data_collection 'Bruker SMART'
_computing_data_reduction 'Bruker SAINT'
_computing_molecular_graphics 'Bruker SHELXTL'
_computing_publication_material 'Bruker SHELXTL'
_computing_structure_refinement 'SHELXL-97 (Sheldrick, 1997)'
_computing_structure_solution 'SHELXS-97 (Sheldrick, 1990)'
_diffrn_ambient_temperature 296(2)
_diffrn_measured_fraction_theta_full 0.999
_diffrn_measured_fraction_theta_max 0.985
_diffrn_measurement_device_type 'CCD area detector'
_diffrn_measurement_method 'phi and omega scans'
_diffrn_radiation_monochromator graphite
_diffrn_radiation_source 'fine-focus sealed tube'
_diffrn_radiation_type MoK\a
_diffrn_radiation_wavelength 0.71073
_diffrn_reflns_av_R_equivalents 0.0338
_diffrn_reflns_av_sigmaI/netI 0.0296
_diffrn_reflns_limit_h_max 15
_diffrn_reflns_limit_h_min -16
_diffrn_reflns_limit_k_max 16
_diffrn_reflns_limit_k_min -16
_diffrn_reflns_limit_l_max 27
_diffrn_reflns_limit_l_min -28
_diffrn_reflns_number 47288
_diffrn_reflns_theta_full 26.00
_diffrn_reflns_theta_max 27.94
_diffrn_reflns_theta_min 1.81
_exptl_absorpt_coefficient_mu 0.143
_exptl_absorpt_correction_T_max 0.9747
_exptl_absorpt_correction_T_min 0.9583
_exptl_absorpt_correction_type multi-scan
_exptl_absorpt_process_details sadabs
_exptl_crystal_colour colourless
_exptl_crystal_density_diffrn 1.150
_exptl_crystal_density_method 'not measured'
_exptl_crystal_F_000 1264
_exptl_crystal_size_max 0.30
_exptl_crystal_size_mid 0.24
_exptl_crystal_size_min 0.18
_refine_diff_density_max 0.374
_refine_diff_density_min -0.285
_refine_diff_density_rms 0.079
_refine_ls_abs_structure_details 'Flack H D (1983), Acta Cryst. A39, 876-881'
_refine_ls_abs_structure_Flack 0.03(8)
_refine_ls_extinction_method none
_refine_ls_goodness_of_fit_ref 1.079
_refine_ls_hydrogen_treatment mixed
_refine_ls_matrix_type full
_refine_ls_number_parameters 407
_refine_ls_number_reflns 8144
_refine_ls_number_restraints 0
_refine_ls_restrained_S_all 1.079
_refine_ls_R_factor_all 0.0757
_refine_ls_R_factor_gt 0.0534
_refine_ls_shift/su_max 0.040
_refine_ls_shift/su_mean 0.006
_refine_ls_structure_factor_coef Fsqd
_refine_ls_weighting_details 'calc w=1/[\s^2^(Fo^2^)+(0.0980P)^2^+0.0000P] where P=(Fo^2^+2Fc^2^)/3'
_refine_ls_weighting_scheme calc
_refine_ls_wR_factor_gt 0.1489
_refine_ls_wR_factor_ref 0.1593
_reflns_number_gt 5829
_reflns_number_total 8144
_reflns_threshold_expression >2sigma(I)
_cod_data_source_file c4cc07246d2.cif
_cod_data_source_block a
_cod_original_sg_symbol_H-M P2(1)2(1)2(1)
_cod_database_code 7116123

loop_
_symmetry_equiv_pos_as_xyz
'x, y, z'
'-x+1/2, -y, z+1/2'
'x+1/2, -y+1/2, -z'
'-x, y+1/2, -z+1/2'

loop_
_atom_site_label
_atom_site_type_symbol
_atom_site_fract_x
_atom_site_fract_y
_atom_site_fract_z
_atom_site_U_iso_or_equiv
_atom_site_adp_type
_atom_site_occupancy
_atom_site_symmetry_multiplicity
_atom_site_calc_flag
_atom_site_refinement_flags
Cl1 Cl -0.34085(7) -0.01599(7) -0.27484(4) 0.0916(3) Uani 1 1 d .
O1 O -0.33444(13) -0.27881(13) -0.44656(7) 0.0565(4) Uani 1 1 d .
N1 N -0.25208(13) -0.42533(18) -0.40613(9) 0.0539(5) Uani 1 1 d .
N2 N -0.66234(15) -0.35296(17) -0.50077(8) 0.0505(4) Uani 1 1 d .
H2 H -0.7187 -0.3137 -0.5057 0.061 Uiso 1 1 calc R
N3 N -0.76438(13) -0.39678(14) -0.35281(9) 0.0495(4) Uani 1 1 d .
H3 H -0.7427 -0.4587 -0.3643 0.059 Uiso 1 1 calc R
C1 C -0.33909(16) -0.36567(18) -0.42256(9) 0.0454(5) Uani 1 1 d .
C2 C -0.44217(15) -0.42838(18) -0.40582(9) 0.0423(4) Uani 1 1 d .
C3 C -0.39787(17) -0.53092(18) -0.38243(9) 0.0469(5) Uani 1 1 d .
C4 C -0.4467(2) -0.6204(2) -0.35993(12) 0.0592(6) Uani 1 1 d .
H4 H -0.5215 -0.6274 -0.3610 0.071 Uiso 1 1 calc R
C5 C -0.3830(3) -0.7007(2) -0.33537(14) 0.0755(8) Uani 1 1 d .
H5 H -0.4158 -0.7606 -0.3188 0.091 Uiso 1 1 calc R
C6 C -0.2713(3) -0.6926(3) -0.33530(15) 0.0829(9) Uani 1 1 d .
H6 H -0.2300 -0.7475 -0.3192 0.099 Uiso 1 1 calc R
C7 C -0.2214(2) -0.6051(2) -0.35847(15) 0.0773(8) Uani 1 1 d .
H7 H -0.1464 -0.6004 -0.3592 0.093 Uiso 1 1 calc R
C8 C -0.28466(18) -0.5232(2) -0.38088(10) 0.0515(5) Uani 1 1 d .
C9 C -0.51477(15) -0.36716(17) -0.35797(9) 0.0427(5) Uani 1 1 d .
H9 H -0.5542 -0.4230 -0.3365 0.051 Uiso 1 1 calc R
C10 C -0.60307(15) -0.30171(16) -0.39291(9) 0.0420(4) Uani 1 1 d .
H10 H -0.5781 -0.2281 -0.3986 0.050 Uiso 1 1 calc R
C11 C -0.60090(16) -0.35915(17) -0.45050(9) 0.0437(5) Uani 1 1 d .
C12 C -0.51982(16) -0.43002(18) -0.45799(9) 0.0453(5) Uani 1 1 d .
C13 C -0.52640(18) -0.4722(2) -0.51693(10) 0.0537(5) Uani 1 1 d .
C14 C -0.4681(2) -0.5473(3) -0.54960(12) 0.0800(9) Uani 1 1 d .
H14 H -0.4097 -0.5836 -0.5332 0.096 Uiso 1 1 calc R
C15 C -0.5012(3) -0.5657(4) -0.60822(15) 0.1060(13) Uani 1 1 d .
H15 H -0.4616 -0.6125 -0.6317 0.127 Uiso 1 1 calc R
C16 C -0.5924(3) -0.5156(4) -0.63234(14) 0.0961(11) Uani 1 1 d .
H16 H -0.6138 -0.5323 -0.6708 0.115 Uiso 1 1 calc R
C17 C -0.6504(2) -0.4426(3) -0.60034(12) 0.0740(8) Uani 1 1 d .
H17 H -0.7099 -0.4082 -0.6168 0.089 Uiso 1 1 calc R
C18 C -0.61746(18) -0.4211(2) -0.54208(10) 0.0548(6) Uani 1 1 d .
C19 C -0.70972(16) -0.30118(18) -0.36138(10) 0.0465(5) Uani 1 1 d .
C20 C -0.85912(16) -0.3759(2) -0.32293(10) 0.0535(6) Uani 1 1 d .
C21 C -0.9380(2) -0.4453(3) -0.30287(12) 0.0699(8) Uani 1 1 d .
H21 H -0.9325 -0.5185 -0.3096 0.084 Uiso 1 1 calc R
C22 C -1.0249(2) -0.4032(4) -0.27263(14) 0.0816(10) Uani 1 1 d .
H22 H -1.0791 -0.4481 -0.2587 0.098 Uiso 1 1 calc R
C23 C -1.0315(2) -0.2960(4) -0.26314(15) 0.0952(12) Uani 1 1 d .
H23 H -1.0913 -0.2691 -0.2431 0.114 Uiso 1 1 calc R
C24 C -0.9526(2) -0.2256(3) -0.28212(16) 0.0914(10) Uani 1 1 d .
H24 H -0.9590 -0.1527 -0.2749 0.110 Uiso 1 1 calc R
C25 C -0.86301(19) -0.2664(2) -0.31238(12) 0.0627(7) Uani 1 1 d .
C26 C -0.7664(2) -0.2198(2) -0.33643(12) 0.0615(6) Uani 1 1 d .
C27 C -0.7369(3) -0.1043(2) -0.3318(2) 0.1072(14) Uani 1 1 d .
H27A H -0.6819 -0.0879 -0.3604 0.161 Uiso 1 1 calc R
H27B H -0.7103 -0.0896 -0.2926 0.161 Uiso 1 1 calc R
H27C H -0.7996 -0.0612 -0.3394 0.161 Uiso 1 1 calc R
C28 C -0.44844(17) -0.3087(2) -0.31144(10) 0.0516(5) Uani 1 1 d .
C29 C -0.42725(18) -0.2017(2) -0.31405(11) 0.0570(6) Uani 1 1 d .
H29 H -0.4550 -0.1615 -0.3452 0.068 Uiso 1 1 calc R
C30 C -0.36429(19) -0.1513(3) -0.27041(12) 0.0670(7) Uani 1 1 d .
C31 C -0.3212(2) -0.2101(3) -0.22474(13) 0.0771(9) Uani 1 1 d .
H31 H -0.2785 -0.1775 -0.1961 0.093 Uiso 1 1 calc R
C32 C -0.3423(2) -0.3191(3) -0.22197(13) 0.0825(9) Uani 1 1 d .
H32 H -0.3136 -0.3596 -0.1912 0.099 Uiso 1 1 calc R
C33 C -0.4055(2) -0.3675(3) -0.26447(11) 0.0651(7) Uani 1 1 d .
H33 H -0.4198 -0.4403 -0.2618 0.078 Uiso 1 1 calc R
C34 C -0.14066(17) -0.3929(2) -0.41809(12) 0.0622(7) Uani 1 1 d .
H34A H -0.0964 -0.4119 -0.3842 0.075 Uiso 1 1 calc R
H34B H -0.1385 -0.3158 -0.4222 0.075 Uiso 1 1 calc R
C35 C -0.09184(19) -0.4424(2) -0.47301(12) 0.0617(7) Uani 1 1 d .
C36 C 0.0069(2) -0.4089(3) -0.49140(16) 0.0820(9) Uani 1 1 d .
H36 H 0.0415 -0.3538 -0.4713 0.098 Uiso 1 1 calc R
C37 C 0.0565(3) -0.4560(3) -0.53981(19) 0.0947(11) Uani 1 1 d .
H37 H 0.1246 -0.4328 -0.5516 0.114 Uiso 1 1 calc R
C38 C 0.0073(3) -0.5348(3) -0.56984(16) 0.0953(11) Uani 1 1 d .
H38 H 0.0413 -0.5655 -0.6024 0.114 Uiso 1 1 calc R
C39 C -0.0919(4) -0.5698(4) -0.55287(17) 0.1161(15) Uani 1 1 d .
H39 H -0.1260 -0.6244 -0.5737 0.139 Uiso 1 1 calc R
C40 C -0.1409(3) -0.5240(4) -0.50508(15) 0.1063(13) Uani 1 1 d .
H40 H -0.2089 -0.5479 -0.4936 0.128 Uiso 1 1 calc R

loop_
_atom_site_aniso_label
_atom_site_aniso_U_11
_atom_site_aniso_U_22
_atom_site_aniso_U_33
_atom_site_aniso_U_23
_atom_site_aniso_U_13
_atom_site_aniso_U_12
Cl1 0.0807(5) 0.1065(6) 0.0876(6) -0.0454(5) 0.0070(4) -0.0177(4)
O1 0.0455(8) 0.0660(10) 0.0579(10) 0.0164(8) 0.0059(7) -0.0003(7)
N1 0.0317(8) 0.0770(12) 0.0531(12) 0.0171(10) 0.0032(8) 0.0008(8)
N2 0.0381(9) 0.0729(11) 0.0406(10) 0.0044(9) -0.0031(8) 0.0047(9)
N3 0.0350(9) 0.0577(10) 0.0556(12) 0.0073(9) 0.0020(8) 0.0009(8)
C1 0.0363(10) 0.0638(12) 0.0361(10) 0.0049(9) 0.0025(8) 0.0034(9)
C2 0.0362(9) 0.0583(11) 0.0325(10) -0.0012(9) 0.0027(8) 0.0005(9)
C3 0.0421(11) 0.0626(12) 0.0360(11) 0.0055(10) 0.0035(9) 0.0042(10)
C4 0.0538(13) 0.0646(14) 0.0591(15) 0.0051(12) 0.0008(12) -0.0038(11)
C5 0.084(2) 0.0660(15) 0.0765(19) 0.0206(14) 0.0055(16) 0.0002(14)
C6 0.089(2) 0.0787(18) 0.081(2) 0.0257(16) -0.0073(17) 0.0153(16)
C7 0.0553(15) 0.092(2) 0.085(2) 0.0240(17) -0.0064(15) 0.0132(14)
C8 0.0406(11) 0.0686(13) 0.0454(13) 0.0099(11) 0.0018(9) 0.0052(10)
C9 0.0306(9) 0.0634(12) 0.0340(10) 0.0021(9) 0.0023(8) 0.0031(9)
C10 0.0334(9) 0.0511(11) 0.0416(11) 0.0061(9) 0.0005(8) -0.0010(8)
C11 0.0349(10) 0.0604(11) 0.0359(11) 0.0064(9) 0.0005(8) -0.0034(9)
C12 0.0361(9) 0.0643(12) 0.0355(11) 0.0020(9) -0.0001(9) 0.0018(9)
C13 0.0408(11) 0.0809(15) 0.0395(12) -0.0039(11) 0.0001(9) 0.0040(11)
C14 0.0600(16) 0.126(3) 0.0545(16) -0.0246(17) -0.0053(13) 0.0283(16)
C15 0.086(2) 0.164(4) 0.068(2) -0.051(2) -0.0001(17) 0.028(2)
C16 0.0694(18) 0.169(3) 0.0497(17) -0.024(2) -0.0106(14) 0.028(2)
C17 0.0597(15) 0.118(2) 0.0439(14) 0.0011(14) -0.0097(12) 0.0082(16)
C18 0.0427(11) 0.0823(15) 0.0393(12) -0.0025(11) -0.0006(9) 0.0010(11)
C19 0.0368(10) 0.0614(12) 0.0413(12) 0.0023(10) -0.0009(9) 0.0005(9)
C20 0.0350(10) 0.0836(16) 0.0419(12) 0.0107(11) -0.0028(9) 0.0041(10)
C21 0.0442(12) 0.104(2) 0.0618(16) 0.0261(15) -0.0059(12) -0.0128(13)
C22 0.0411(13) 0.142(3) 0.0612(18) 0.0229(19) 0.0004(13) -0.0080(16)
C23 0.0533(17) 0.166(4) 0.066(2) -0.010(2) 0.0211(14) 0.018(2)
C24 0.0560(16) 0.121(3) 0.097(2) -0.026(2) 0.0259(17) 0.0110(17)
C25 0.0446(12) 0.0918(18) 0.0517(14) -0.0152(13) 0.0081(11) 0.0071(12)
C26 0.0517(13) 0.0604(13) 0.0725(17) -0.0086(12) 0.0127(12) 0.0030(11)
C27 0.084(2) 0.0704(19) 0.167(4) -0.034(2) 0.037(3) -0.0025(16)
C28 0.0341(10) 0.0815(16) 0.0393(12) -0.0058(11) 0.0052(9) 0.0045(10)
C29 0.0432(12) 0.0850(17) 0.0428(13) -0.0094(12) -0.0012(10) 0.0018(11)
C30 0.0396(11) 0.104(2) 0.0570(15) -0.0347(15) 0.0045(11) -0.0054(12)
C31 0.0425(13) 0.139(3) 0.0497(16) -0.0327(17) -0.0062(11) 0.0061(15)
C32 0.0626(16) 0.129(3) 0.0558(16) -0.0099(17) -0.0158(14) 0.0222(18)
C33 0.0478(12) 0.1038(19) 0.0437(13) -0.0005(13) -0.0051(10) 0.0150(13)
C34 0.0310(10) 0.0923(18) 0.0634(15) 0.0146(13) -0.0023(10) 0.0022(11)
C35 0.0359(11) 0.0869(17) 0.0622(16) 0.0243(13) 0.0014(10) 0.0032(11)
C36 0.0526(15) 0.0846(19) 0.109(2) 0.0035(17) 0.0266(16) -0.0037(14)
C37 0.0699(19) 0.098(2) 0.116(3) -0.001(2) 0.043(2) 0.0014(17)
C38 0.100(2) 0.111(3) 0.074(2) 0.010(2) 0.039(2) 0.007(2)
C39 0.101(3) 0.177(4) 0.070(2) -0.028(3) 0.013(2) -0.040(3)
C40 0.074(2) 0.182(4) 0.063(2) -0.020(2) 0.0161(16) -0.045(2)

loop_
_atom_type_symbol
_atom_type_description
_atom_type_scat_dispersion_real
_atom_type_scat_dispersion_imag
_atom_type_scat_source
C C 0.0033 0.0016 'International Tables Vol C Tables 4.2.6.8 and 6.1.1.4'
H H 0.0000 0.0000 'International Tables Vol C Tables 4.2.6.8 and 6.1.1.4'
N N 0.0061 0.0033 'International Tables Vol C Tables 4.2.6.8 and 6.1.1.4'
O O 0.0106 0.0060 'International Tables Vol C Tables 4.2.6.8 and 6.1.1.4'
Cl Cl 0.1484 0.1585 'International Tables Vol C Tables 4.2.6.8 and 6.1.1.4'

loop_
_geom_angle_atom_site_label_1
_geom_angle_atom_site_label_2
_geom_angle_atom_site_label_3
_geom_angle
C1 N1 C8 111.10(17)
C1 N1 C34 122.9(2)
C8 N1 C34 125.8(2)
C11 N2 C18 107.49(18)
C11 N2 H2 126.3
C18 N2 H2 126.3
C20 N3 C19 108.63(19)
C20 N3 H3 125.7
C19 N3 H3 125.7
O1 C1 N1 125.02(19)
O1 C1 C2 127.03(19)
N1 C1 C2 107.95(18)
C3 C2 C12 119.64(19)
C3 C2 C1 102.69(16)
C12 C2 C1 109.90(17)
C3 C2 C9 112.35(17)
C12 C2 C9 99.96(15)
C1 C2 C9 112.67(17)
C4 C3 C8 119.2(2)
C4 C3 C2 132.2(2)
C8 C3 C2 108.43(19)
C3 C4 C5 119.1(2)
C3 C4 H4 120.4
C5 C4 H4 120.4
C6 C5 C4 120.8(3)
C6 C5 H5 119.6
C4 C5 H5 119.6
C7 C6 C5 120.7(3)
C7 C6 H6 119.6
C5 C6 H6 119.6
C6 C7 C8 118.6(3)
C6 C7 H7 120.7
C8 C7 H7 120.7
C7 C8 C3 121.4(2)
C7 C8 N1 128.9(2)
C3 C8 N1 109.59(19)
C28 C9 C10 117.96(18)
C28 C9 C2 113.11(15)
C10 C9 C2 107.55(15)
C28 C9 H9 105.8
C10 C9 H9 105.8
C2 C9 H9 105.8
C11 C10 C19 115.64(17)
C11 C10 C9 99.94(16)
C19 C10 C9 112.08(16)
C11 C10 H10 109.6
C19 C10 H10 109.6
C9 C10 H10 109.6
C12 C11 N2 110.3(2)
C12 C11 C10 116.17(18)
N2 C11 C10 133.44(19)
C11 C12 C13 108.41(19)
C11 C12 C2 111.40(19)
C13 C12 C2 139.41(19)
C14 C13 C18 120.3(2)
C14 C13 C12 135.1(2)
C18 C13 C12 104.5(2)
C13 C14 C15 117.2(3)
C13 C14 H14 121.4
C15 C14 H14 121.4
C16 C15 C14 121.9(3)
C16 C15 H15 119.1
C14 C15 H15 119.1
C17 C16 C15 121.1(3)
C17 C16 H16 119.4
C15 C16 H16 119.4
C16 C17 C18 118.0(3)
C16 C17 H17 121.0
C18 C17 H17 121.0
N2 C18 C17 129.4(2)
N2 C18 C13 109.3(2)
C17 C18 C13 121.4(2)
C26 C19 N3 109.66(19)
C26 C19 C10 130.9(2)
N3 C19 C10 119.43(18)
N3 C20 C21 129.9(3)
N3 C20 C25 107.4(2)
C21 C20 C25 122.6(2)
C22 C21 C20 118.2(3)
C22 C21 H21 120.9
C20 C21 H21 120.9
C23 C22 C21 120.1(3)
C23 C22 H22 119.9
C21 C22 H22 119.9
C22 C23 C24 122.5(3)
C22 C23 H23 118.8
C24 C23 H23 118.8
C23 C24 C25 118.6(4)
C23 C24 H24 120.7
C25 C24 H24 120.7
C20 C25 C24 118.1(3)
C20 C25 C26 107.8(2)
C24 C25 C26 134.1(3)
C19 C26 C25 106.4(2)
C19 C26 C27 128.9(2)
C25 C26 C27 124.7(2)
C26 C27 H27A 109.5
C26 C27 H27B 109.5
H27A C27 H27B 109.5
C26 C27 H27C 109.5
H27A C27 H27C 109.5
H27B C27 H27C 109.5
C29 C28 C33 118.5(2)
C29 C28 C9 123.1(2)
C33 C28 C9 118.4(2)
C28 C29 C30 121.1(3)
C28 C29 H29 119.4
C30 C29 H29 119.4
C31 C30 C29 120.0(3)
C31 C30 Cl1 120.4(2)
C29 C30 Cl1 119.6(2)
C30 C31 C32 119.1(3)
C30 C31 H31 120.4
C32 C31 H31 120.4
C33 C32 C31 120.5(3)
C33 C32 H32 119.8
C31 C32 H32 119.8
C32 C33 C28 120.8(3)
C32 C33 H33 119.6
C28 C33 H33 119.6
N1 C34 C35 114.5(2)
N1 C34 H34A 108.6
C35 C34 H34A 108.6
N1 C34 H34B 108.6
C35 C34 H34B 108.6
H34A C34 H34B 107.6
C36 C35 C40 117.5(3)
C36 C35 C34 119.0(3)
C40 C35 C34 123.5(2)
C35 C36 C37 120.6(3)
C35 C36 H36 119.7
C37 C36 H36 119.7
C38 C37 C36 120.6(3)
C38 C37 H37 119.7
C36 C37 H37 119.7
C37 C38 C39 120.3(3)
C37 C38 H38 119.8
C39 C38 H38 119.8
C38 C39 C40 119.3(4)
C38 C39 H39 120.4
C40 C39 H39 120.4
C39 C40 C35 121.7(3)
C39 C40 H40 119.2
C35 C40 H40 119.2

loop_
_geom_bond_atom_site_label_1
_geom_bond_atom_site_label_2
_geom_bond_distance
Cl1 C30 1.721(3)
O1 C1 1.215(3)
N1 C1 1.362(3)
N1 C8 1.409(3)
N1 C34 1.462(3)
N2 C11 1.367(3)
N2 C18 1.379(3)
N2 H2 0.8600
N3 C20 1.377(3)
N3 C19 1.388(3)
N3 H3 0.8600
C1 C2 1.545(3)
C2 C3 1.492(3)
C2 C12 1.519(3)
C2 C9 1.599(3)
C3 C4 1.370(3)
C3 C8 1.405(3)
C4 C5 1.393(4)
C4 H4 0.9300
C5 C6 1.386(5)
C5 H5 0.9300
C6 C7 1.361(4)
C6 H6 0.9300
C7 C8 1.385(4)
C7 H7 0.9300
C9 C28 1.520(3)
C9 C10 1.576(3)
C9 H9 0.9800
C10 C11 1.484(3)
C10 C19 1.499(3)
C10 H10 0.9800
C11 C12 1.350(3)
C12 C13 1.432(3)
C13 C14 1.395(4)
C13 C18 1.414(3)
C14 C15 1.402(4)
C14 H14 0.9300
C15 C16 1.400(5)
C15 H15 0.9300
C16 C17 1.368(4)
C16 H16 0.9300
C17 C18 1.401(4)
C17 H17 0.9300
C19 C26 1.358(3)
C20 C21 1.382(3)
C20 C25 1.391(4)
C21 C22 1.378(4)
C21 H21 0.9300
C22 C23 1.360(5)
C22 H22 0.9300
C23 C24 1.383(5)
C23 H23 0.9300
C24 C25 1.398(4)
C24 H24 0.9300
C25 C26 1.436(4)
C26 C27 1.495(4)
C27 H27A 0.9600
C27 H27B 0.9600
C27 H27C 0.9600
C28 C29 1.365(4)
C28 C33 1.394(4)
C29 C30 1.404(3)
C29 H29 0.9300
C30 C31 1.373(4)
C31 C32 1.389(5)
C31 H31 0.9300
C32 C33 1.377(4)
C32 H32 0.9300
C33 H33 0.9300
C34 C35 1.510(4)
C34 H34A 0.9700
C34 H34B 0.9700
C35 C36 1.357(4)
C35 C40 1.390(5)
C36 C37 1.383(5)
C36 H36 0.9300
C37 C38 1.342(6)
C37 H37 0.9300
C38 C39 1.359(6)
C38 H38 0.9300
C39 C40 1.362(5)
C39 H39 0.9300
C40 H40 0.9300

loop_
_geom_torsion_atom_site_label_1
_geom_torsion_atom_site_label_2
_geom_torsion_atom_site_label_3
_geom_torsion_atom_site_label_4
_geom_torsion
C8 N1 C1 O1 -178.4(2)
C34 N1 C1 O1 -2.8(4)
C8 N1 C1 C2 1.1(3)
C34 N1 C1 C2 176.7(2)
O1 C1 C2 C3 175.8(2)
N1 C1 C2 C3 -3.6(2)
O1 C1 C2 C12 47.5(3)
N1 C1 C2 C12 -132.01(19)
O1 C1 C2 C9 -63.0(3)
N1 C1 C2 C9 117.46(19)
C12 C2 C3 C4 -58.5(3)
C1 C2 C3 C4 179.5(2)
C9 C2 C3 C4 58.1(3)
C12 C2 C3 C8 126.9(2)
C1 C2 C3 C8 4.9(2)
C9 C2 C3 C8 -116.4(2)
C8 C3 C4 C5 0.9(4)
C2 C3 C4 C5 -173.2(2)
C3 C4 C5 C6 -2.2(5)
C4 C5 C6 C7 1.0(5)
C5 C6 C7 C8 1.5(5)
C6 C7 C8 C3 -2.8(5)
C6 C7 C8 N1 179.1(3)
C4 C3 C8 C7 1.6(4)
C2 C3 C8 C7 177.0(2)
C4 C3 C8 N1 -180.0(2)
C2 C3 C8 N1 -4.6(3)
C1 N1 C8 C7 -179.6(3)
C34 N1 C8 C7 4.9(5)
C1 N1 C8 C3 2.2(3)
C34 N1 C8 C3 -173.3(2)
C3 C2 C9 C28 78.0(2)
C12 C2 C9 C28 -154.08(19)
C1 C2 C9 C28 -37.5(2)
C3 C2 C9 C10 -149.99(17)
C12 C2 C9 C10 -22.0(2)
C1 C2 C9 C10 94.58(19)
C28 C9 C10 C11 149.06(17)
C2 C9 C10 C11 19.71(19)
C28 C9 C10 C19 -87.9(2)
C2 C9 C10 C19 142.74(17)
C18 N2 C11 C12 -1.1(3)
C18 N2 C11 C10 175.6(2)
C19 C10 C11 C12 -130.5(2)
C9 C10 C11 C12 -10.0(2)
C19 C10 C11 N2 52.9(3)
C9 C10 C11 N2 173.4(2)
N2 C11 C12 C13 1.0(3)
C10 C11 C12 C13 -176.29(19)
N2 C11 C12 C2 172.89(17)
C10 C11 C12 C2 -4.4(3)
C3 C2 C12 C11 139.3(2)
C1 C2 C12 C11 -102.3(2)
C9 C2 C12 C11 16.4(2)
C3 C2 C12 C13 -52.6(4)
C1 C2 C12 C13 65.8(4)
C9 C2 C12 C13 -175.5(3)
C11 C12 C13 C14 -178.9(3)
C2 C12 C13 C14 12.8(6)
C11 C12 C13 C18 -0.6(3)
C2 C12 C13 C18 -168.9(3)
C18 C13 C14 C15 2.5(5)
C12 C13 C14 C15 -179.4(3)
C13 C14 C15 C16 -3.4(6)
C14 C15 C16 C17 3.0(7)
C15 C16 C17 C18 -1.5(6)
C11 N2 C18 C17 -179.6(3)
C11 N2 C18 C13 0.7(3)
C16 C17 C18 N2 -179.0(3)
C16 C17 C18 C13 0.6(5)
C14 C13 C18 N2 178.5(3)
C12 C13 C18 N2 -0.1(3)
C14 C13 C18 C17 -1.2(4)
C12 C13 C18 C17 -179.8(3)
C20 N3 C19 C26 1.3(3)
C20 N3 C19 C10 179.77(18)
C11 C10 C19 C26 -131.5(3)
C9 C10 C19 C26 114.9(3)
C11 C10 C19 N3 50.5(3)
C9 C10 C19 N3 -63.2(3)
C19 N3 C20 C21 -177.7(2)
C19 N3 C20 C25 -0.5(3)
N3 C20 C21 C22 178.6(2)
C25 C20 C21 C22 1.7(4)
C20 C21 C22 C23 -0.1(4)
C21 C22 C23 C24 -0.9(5)
C22 C23 C24 C25 0.3(6)
N3 C20 C25 C24 -179.8(2)
C21 C20 C25 C24 -2.4(4)
N3 C20 C25 C26 -0.5(3)
C21 C20 C25 C26 177.0(2)
C23 C24 C25 C20 1.3(5)
C23 C24 C25 C26 -177.8(3)
N3 C19 C26 C25 -1.6(3)
C10 C19 C26 C25 -179.8(2)
N3 C19 C26 C27 176.5(3)
C10 C19 C26 C27 -1.7(5)
C20 C25 C26 C19 1.3(3)
C24 C25 C26 C19 -179.5(3)
C20 C25 C26 C27 -177.0(3)
C24 C25 C26 C27 2.2(6)
C10 C9 C28 C29 -27.9(3)
C2 C9 C28 C29 98.8(2)
C10 C9 C28 C33 153.36(19)
C2 C9 C28 C33 -79.9(2)
C33 C28 C29 C30 -0.4(3)
C9 C28 C29 C30 -179.13(18)
C28 C29 C30 C31 1.2(3)
C28 C29 C30 Cl1 -179.21(19)
C29 C30 C31 C32 -1.1(4)
Cl1 C30 C31 C32 179.4(2)
C30 C31 C32 C33 0.1(4)
C31 C32 C33 C28 0.8(4)
C29 C28 C33 C32 -0.6(4)
C9 C28 C33 C32 178.2(2)
C1 N1 C34 C35 -97.0(3)
C8 N1 C34 C35 78.0(3)
N1 C34 C35 C36 173.1(2)
N1 C34 C35 C40 -9.3(4)
C40 C35 C36 C37 -0.9(5)
C34 C35 C36 C37 176.8(3)
C35 C36 C37 C38 0.8(6)
C36 C37 C38 C39 -0.3(6)
C37 C38 C39 C40 0.1(7)
C38 C39 C40 C35 -0.2(7)
C36 C35 C40 C39 0.6(6)
C34 C35 C40 C39 -177.0(4)

loop_
_platon_squeeze_void_nr
_platon_squeeze_void_average_x
_platon_squeeze_void_average_y
_platon_squeeze_void_average_z
_platon_squeeze_void_volume
_platon_squeeze_void_count_electrons
_platon_squeeze_void_content
1 -0.034 0.250 0.500 240 83 ' '
2 0.026 0.750 1.000 240 83 ' '
